data_7040213
loop_
_publ_author_name
'Ishidoshiro, Makoto'
'Imoto, Hiroaki'
'Tanaka, Susumu'
'Naka, Kensuke'

_publ_section_title
;
 An experimental study on arsoles: structural variation, optical and
 electronic properties, and emission behavior.
;
_journal_issue 21
_journal_name_full 'Dalton transactions (Cambridge, England : 2003)'
_journal_page_first 8717
_journal_page_last 8723
_journal_paper_doi 10.1039/c6dt01010e
_journal_volume 45
_journal_year 2016
_chemical_formula_moiety 'C24 H21 As O2'
_chemical_formula_sum 'C24 H21 As O2'
_chemical_formula_weight 416.35
_space_group_crystal_system orthorhombic
_space_group_IT_number 62
_space_group_name_Hall '-P 2ac 2n'
_space_group_name_H-M_alt 'P n m a'
_symmetry_space_group_name_Hall '-P 2ac 2n'
_symmetry_space_group_name_H-M 'P n m a'
_atom_sites_solution_hydrogens geom
_atom_sites_solution_primary direct
_atom_sites_solution_secondary difmap
_audit_block_doi 10.5517/cc1jm1bj
_audit_update_record
;
2015-08-13 deposited with the CCDC.
2016-04-15 downloaded from the CCDC.
;
_cell_angle_alpha 90.0000
_cell_angle_beta 90.0000
_cell_angle_gamma 90.0000
_cell_formula_units_Z 4
_cell_length_a 7.88163(18)
_cell_length_b 16.2823(4)
_cell_length_c 15.3253(3)
_cell_measurement_reflns_used 14074
_cell_measurement_temperature 296
_cell_measurement_theta_max 27.44
_cell_measurement_theta_min 3.17
_cell_volume 1966.71(8)
_computing_cell_refinement 'RAPID AUTO'
_computing_data_collection 'RAPID AUTO (Rigaku, ????)'
_computing_data_reduction 'RAPID AUTO'
_computing_molecular_graphics 'CrystalStructure 4.1'
_computing_publication_material 'CrystalStructure 4.1 (Rigaku, 2014)'
_computing_structure_refinement 'CRYSTALS (Carruthers, et al., 1999)'
_computing_structure_solution 'SIR92 (Altomare, et al., 1994)'
_diffrn_ambient_temperature 296
_diffrn_detector_area_resol_mean 10.000
_diffrn_measured_fraction_theta_full 0.997
_diffrn_measured_fraction_theta_max 0.997
_diffrn_measurement_device_type 'Rigaku R-AXIS RAPID'
_diffrn_measurement_method \w
_diffrn_radiation_type 'Mo K\a'
_diffrn_radiation_wavelength 0.71075
_diffrn_reflns_av_R_equivalents 0.0276
_diffrn_reflns_limit_h_max 10
_diffrn_reflns_limit_h_min -8
_diffrn_reflns_limit_k_max 21
_diffrn_reflns_limit_k_min -21
_diffrn_reflns_limit_l_max 19
_diffrn_reflns_limit_l_min -19
_diffrn_reflns_number 18387
_diffrn_reflns_theta_full 27.44
_diffrn_reflns_theta_max 27.44
_diffrn_reflns_theta_min 3.164
_diffrn_standards_number 0
_exptl_absorpt_coefficient_mu 1.744
_exptl_absorpt_correction_T_max 0.705
_exptl_absorpt_correction_T_min 0.530
_exptl_absorpt_correction_type multi-scan
_exptl_absorpt_process_details 'ABSCOR (Rigaku, 1995)'
_exptl_crystal_colour colorless
_exptl_crystal_density_diffrn 1.406
_exptl_crystal_density_method 'not measured'
_exptl_crystal_description block
_exptl_crystal_F_000 856.00
_exptl_crystal_size_max 0.400
_exptl_crystal_size_mid 0.250
_exptl_crystal_size_min 0.200
_refine_diff_density_max 0.462
_refine_diff_density_min -0.273
_refine_ls_extinction_method none
_refine_ls_goodness_of_fit_ref 1.009
_refine_ls_hydrogen_treatment constr
_refine_ls_number_parameters 151
_refine_ls_number_reflns 1980
_refine_ls_R_factor_gt 0.0306
_refine_ls_shift/su_max 0.000
_refine_ls_structure_factor_coef Fsqd
_refine_ls_weighting_details 'w = 1/[0.0015Fo^2^ + 1.0000\s(Fo^2^)]/(4Fo^2^)'
_refine_ls_weighting_scheme calc
_refine_ls_wR_factor_ref 0.0934
_reflns_number_gt 1980
_reflns_number_total 2322
_reflns_threshold_expression F^2^>2.0\s(F^2^)
_cod_data_source_file c6dt01010e2.cif
_cod_data_source_block 5b
_cod_original_cell_volume 1966.72(8)
_cod_database_code 7040213

loop_
_symmetry_equiv_pos_site_id
_space_group_symop_operation_xyz
1 +X,+Y,+Z
2 1/2-X,1/2+Y,1/2+Z
3 +X,1/2-Y,+Z
4 1/2-X,-Y,1/2+Z
5 -X,-Y,-Z
6 1/2+X,1/2-Y,1/2-Z
7 -X,1/2+Y,-Z
8 1/2+X,+Y,1/2-Z

loop_
_atom_site_label
_atom_site_type_symbol
_atom_site_fract_x
_atom_site_fract_y
_atom_site_fract_z
_atom_site_U_iso_or_equiv
_atom_site_adp_type
_atom_site_occupancy
_atom_site_site_symmetry_multiplicity
_atom_site_calc_flag
_atom_site_refinement_flags
As1 As 0.47921(3) 0.25 0.08604(2) 0.04016(10) Uani 1 4 d .
O1 O 0.6658(2) 0.42365(9) 0.09569(9) 0.0524(4) Uani 1 8 d .
C1 C 0.4005(2) 0.33231(11) 0.17012(12) 0.0399(5) Uani 1 8 d .
C2 C 0.3487(3) 0.29451(11) 0.24335(11) 0.0436(5) Uani 1 8 d .
C3 C 0.3922(2) 0.42179(11) 0.15612(12) 0.0411(5) Uani 1 8 d .
C4 C 0.5247(2) 0.46730(13) 0.11874(14) 0.0442(5) Uani 1 8 d .
C5 C 0.5108(3) 0.55200(15) 0.1098(2) 0.0577(7) Uani 1 8 d .
C6 C 0.3653(4) 0.59114(14) 0.13715(18) 0.0693(8) Uani 1 8 d .
C7 C 0.2339(3) 0.54855(14) 0.17463(17) 0.0653(7) Uani 1 8 d .
C8 C 0.2474(3) 0.46398(12) 0.18294(14) 0.0518(6) Uani 1 8 d .
C9 C 0.8106(3) 0.46859(16) 0.06729(18) 0.0687(8) Uani 1 8 d .
C10 C 0.2766(4) 0.25 0.01093(17) 0.0424(7) Uani 1 4 d .
C11 C 0.2988(5) 0.250000(10) -0.07851(18) 0.0536(9) Uani 1 4 d .
C12 C 0.1581(6) 0.250000(10) -0.1342(2) 0.0746(12) Uani 1 4 d .
C13 C -0.0002(5) 0.250000(10) -0.1009(3) 0.0764(14) Uani 1 4 d .
C14 C -0.0263(5) 0.250000(10) -0.0128(4) 0.0838(16) Uani 1 4 d .
C15 C 0.1122(4) 0.250000(10) 0.0439(3) 0.0698(11) Uani 1 4 d .
H1 H 0.31409 0.32445 0.29187 0.0522 Uiso 1 8 calc R
H2 H 0.59875 0.58166 0.08441 0.0692 Uiso 1 8 calc R
H3 H 0.35645 0.64775 0.13044 0.0831 Uiso 1 8 calc R
H4 H 0.13865 0.57618 0.19519 0.0786 Uiso 1 8 calc R
H5 H 0.15709 0.4344 0.20613 0.0617 Uiso 1 8 calc R
H6 H 0.78298 0.49912 0.01563 0.0824 Uiso 1 8 calc R
H7 H 0.84481 0.50582 0.11257 0.0826 Uiso 1 8 calc R
H8 H 0.90189 0.43135 0.0548 0.0827 Uiso 1 8 calc R
H9 H 0.4079 0.25 -0.10161 0.0643 Uiso 1 4 calc R
H10 H 0.17376 0.25 -0.19434 0.0897 Uiso 1 4 calc R
H11 H -0.09365 0.25 -0.13791 0.0914 Uiso 1 4 calc R
H12 H -0.13621 0.25 0.0093 0.1006 Uiso 1 4 calc R
H13 H 0.09445 0.25 0.10386 0.0839 Uiso 1 4 calc R

loop_
_atom_site_aniso_label
_atom_site_aniso_U_11
_atom_site_aniso_U_22
_atom_site_aniso_U_33
_atom_site_aniso_U_12
_atom_site_aniso_U_13
_atom_site_aniso_U_23
As1 0.03370(19) 0.0439(2) 0.0429(2) 0.0000 0.00656(10) 0.0000
O1 0.0409(8) 0.0502(9) 0.0661(10) -0.0021(7) 0.0071(6) 0.0113(6)
C1 0.0370(10) 0.0393(10) 0.0434(9) -0.0021(7) 0.0009(7) -0.0009(8)
C2 0.0464(10) 0.0420(10) 0.0423(10) -0.0000(9) 0.0036(8) -0.0032(8)
C3 0.0418(10) 0.0400(10) 0.0414(9) -0.0013(8) -0.0024(8) 0.0008(8)
C4 0.0418(10) 0.0451(11) 0.0456(11) -0.0002(8) -0.0040(8) 0.0049(10)
C5 0.0587(14) 0.0446(13) 0.0699(14) -0.0078(10) -0.0009(11) 0.0104(12)
C6 0.0740(16) 0.0400(12) 0.0939(18) 0.0064(12) 0.0002(14) 0.0052(12)
C7 0.0625(15) 0.0518(13) 0.0818(16) 0.0146(11) 0.0096(12) -0.0011(11)
C8 0.0482(12) 0.0481(11) 0.0590(12) 0.0023(9) 0.0063(9) 0.0033(9)
C9 0.0443(14) 0.0742(17) 0.0877(17) -0.0086(12) 0.0118(12) 0.0125(13)
C10 0.0441(15) 0.0340(13) 0.0492(14) 0.0000 -0.0004(11) 0.0000
C11 0.059(2) 0.0499(18) 0.0515(16) 0.0000 -0.0002(13) 0.0000
C12 0.091(3) 0.079(2) 0.0535(19) 0.0000 -0.0193(19) 0.0000
C13 0.074(3) 0.070(3) 0.085(3) 0.0000 -0.033(2) 0.0000
C14 0.042(2) 0.102(3) 0.107(4) 0.0000 -0.0110(19) 0.0000
C15 0.0410(17) 0.101(3) 0.068(2) 0.0000 0.0020(15) 0.0000

loop_
_atom_type_symbol
_atom_type_description
_atom_type_scat_dispersion_real
_atom_type_scat_dispersion_imag
_atom_type_scat_source
C C 0.0033 0.0016
;
International Tables for Crystallography
(Vol. C, Tables 4.2.6.8 and 6.1.1.4)
;
H H 0.0000 0.0000
;
International Tables for Crystallography
(Vol. C, Table 6.1.1.4)
;
As As 0.0499 2.0058
;
International Tables for Crystallography
(Vol. C, Tables 4.2.6.8 and 6.1.1.4)
;
O O 0.0106 0.0060
;
International Tables for Crystallography
(Vol. C, Tables 4.2.6.8 and 6.1.1.4)
;

loop_
_citation_id
_citation_doi
_citation_year
1 10.1021/acs.orglett.5b02416 2015

loop_
_geom_angle_atom_site_label_1
_geom_angle_atom_site_label_2
_geom_angle_atom_site_label_3
_geom_angle
_geom_angle_publ_flag
_geom_angle_site_symmetry_1
_geom_angle_site_symmetry_3
C1 As1 C1 86.29(8) yes . 3_555
C1 As1 C10 97.34(8) yes . .
C1 As1 C10 97.34(8) yes 3_555 .
C4 O1 C9 117.66(17) yes . .
As1 C1 C2 109.40(13) yes . .
As1 C1 C3 126.45(13) yes . .
C2 C1 C3 124.11(17) yes . .
C1 C2 C2 117.26(16) yes . 3_555
C1 C3 C4 123.28(17) yes . .
C1 C3 C8 118.71(17) yes . .
C4 C3 C8 118.00(17) yes . .
O1 C4 C3 115.89(18) yes . .
O1 C4 C5 123.67(19) yes . .
C3 C4 C5 120.39(19) yes . .
C4 C5 C6 119.6(2) yes . .
C5 C6 C7 121.5(2) yes . .
C6 C7 C8 118.8(2) yes . .
C3 C8 C7 121.7(2) yes . .
As1 C10 C11 118.5(2) yes . .
As1 C10 C15 122.9(2) yes . .
C11 C10 C15 118.6(3) yes . .
C10 C11 C12 120.3(3) yes . .
C11 C12 C13 120.1(4) yes . .
C12 C13 C14 120.9(4) yes . .
C13 C14 C15 119.8(4) yes . .
C10 C15 C14 120.2(4) yes . .
C1 C2 H1 121.124 no . .
C2 C2 H1 121.613 no 3_555 .
C4 C5 H2 119.859 no . .
C6 C5 H2 120.500 no . .
C5 C6 H3 119.149 no . .
C7 C6 H3 119.384 no . .
C6 C7 H4 120.421 no . .
C8 C7 H4 120.746 no . .
C3 C8 H5 118.957 no . .
C7 C8 H5 119.361 no . .
O1 C9 H6 109.641 no . .
O1 C9 H7 109.173 no . .
O1 C9 H8 109.690 no . .
H6 C9 H7 109.445 no . .
H6 C9 H8 109.438 no . .
H7 C9 H8 109.440 no . .
C10 C11 H9 119.648 no . .
C12 C11 H9 120.046 no . .
C11 C12 H10 119.939 no . .
C13 C12 H10 119.919 no . .
C12 C13 H11 120.080 no . .
C14 C13 H11 118.979 no . .
C13 C14 H12 120.011 no . .
C15 C14 H12 120.158 no . .
C10 C15 H13 119.952 no . .
C14 C15 H13 119.833 no . .

loop_
_geom_bond_atom_site_label_1
_geom_bond_atom_site_label_2
_geom_bond_distance
_geom_bond_publ_flag
_geom_bond_site_symmetry_2
As1 C1 1.9599(18) yes .
As1 C1 1.9599(18) yes 3_555
As1 C10 1.969(3) yes .
O1 C4 1.366(2) yes .
O1 C9 1.424(3) yes .
C1 C2 1.344(3) yes .
C1 C3 1.474(3) yes .
C2 C2 1.449(3) yes 3_555
C3 C4 1.402(3) yes .
C3 C8 1.394(3) yes .
C4 C5 1.390(3) yes .
C5 C6 1.378(4) yes .
C6 C7 1.372(4) yes .
C7 C8 1.387(3) yes .
C10 C11 1.382(4) yes .
C10 C15 1.390(4) yes .
C11 C12 1.399(5) yes .
C12 C13 1.348(6) yes .
C13 C14 1.365(8) yes .
C14 C15 1.395(6) yes .
C2 H1 0.930 no .
C5 H2 0.930 no .
C6 H3 0.930 no .
C7 H4 0.930 no .
C8 H5 0.930 no .
C9 H6 0.960 no .
C9 H7 0.960 no .
C9 H8 0.960 no .
C11 H9 0.930 no .
C12 H10 0.930 no .
C13 H11 0.930 no .
C14 H12 0.930 no .
C15 H13 0.930 no .

loop_
_geom_contact_atom_site_label_1
_geom_contact_atom_site_label_2
_geom_contact_distance
_geom_contact_publ_flag
_geom_contact_site_symmetry_2
As1 O1 3.1905(15) no .
As1 O1 3.1905(15) no 3_555
As1 C2 2.7195(18) no 3_555
As1 C3 3.0736(18) no 3_555
As1 C4 3.591(2) no .
As1 C4 3.591(2) no 3_555
O1 C1 2.808(2) no .
C1 C15 3.272(4) no .
C2 C8 3.018(3) no .
C3 C6 2.781(3) no .
C4 C7 2.782(3) no .
C5 C8 2.761(3) no .
C5 C9 2.802(3) no .
C10 C13 2.774(5) no .
C11 C14 2.753(5) no .
C12 C15 2.753(5) no .
O1 C2 3.547(2) no 8_555
O1 C5 3.466(3) no 5_665
O1 C6 3.585(3) no 5_665
O1 C8 3.515(3) no 8_555
C2 O1 3.547(2) no 8_455
C4 C5 3.528(4) no 5_665
C4 C8 3.510(3) no 8_555
C5 O1 3.466(3) no 5_665
C5 C4 3.528(4) no 5_665
C5 C11 3.588(3) no 5_665
C6 O1 3.585(3) no 5_665
C6 C9 3.562(4) no 5_665
C8 O1 3.515(3) no 8_455
C8 C4 3.510(3) no 8_455
C9 C6 3.562(4) no 5_665
C11 C5 3.588(3) no 5_665
C11 C5 3.588(3) no 7_645
As1 H9 2.9302 no .
As1 H13 3.0448 no .
O1 H2 2.6322 no .
C1 H1 3.2343 no 3_555
C1 H5 2.5979 no .
C1 H13 2.9406 no .
C2 H5 2.7918 no .
C2 H13 3.0184 no .
C3 H1 2.6869 no .
C3 H2 3.2608 no .
C3 H4 3.2669 no .
C4 H3 3.2285 no .
C4 H5 3.2364 no .
C4 H6 2.6287 no .
C4 H7 2.6016 no .
C4 H8 3.1846 no .
C5 H4 3.2360 no .
C5 H6 2.7250 no .
C5 H7 2.7378 no .
C6 H5 3.2129 no .
C7 H2 3.2362 no .
C8 H1 2.8678 no .
C8 H3 3.2155 no .
C9 H2 2.4995 no .
C10 H10 3.2485 no .
C10 H12 3.2536 no .
C11 H11 3.2242 no .
C11 H13 3.2257 no .
C12 H12 3.1963 no .
C13 H9 3.2167 no .
C13 H13 3.2248 no .
C14 H10 3.1981 no .
C15 H9 3.2252 no .
C15 H11 3.2239 no .
H1 H1 2.4244 no 3_555
H1 H5 2.5422 no .
H1 H13 3.5733 no .
H2 H3 2.3027 no .
H2 H6 2.2418 no .
H2 H7 2.3393 no .
H2 H8 3.4502 no .
H3 H4 2.2999 no .
H4 H5 2.3191 no .
H5 H13 3.4227 no .
H9 H10 2.3292 no .
H10 H11 2.2782 no .
H11 H12 2.2808 no .
H12 H13 2.3249 no .
As1 H1 3.4550 no 6_555
As1 H1 3.4550 no 8_555
As1 H12 3.2513 no 1_655
O1 H1 2.6352 no 8_555
O1 H2 3.4603 no 5_665
O1 H5 3.0430 no 8_555
O1 H12 3.4903 no 1_655
C1 H1 3.3136 no 8_555
C1 H5 3.2325 no 8_555
C2 H5 3.4199 no 8_555
C2 H13 3.1241 no 6_555
C3 H5 2.9759 no 8_555
C3 H6 3.2394 no 5_665
C4 H1 3.5341 no 8_555
C4 H2 3.3578 no 5_665
C4 H4 3.4758 no 8_555
C4 H5 2.9291 no 8_555
C4 H6 3.2279 no 5_665
C5 H4 3.1780 no 8_555
C5 H5 3.5988 no 8_555
C5 H6 3.1228 no 5_665
C5 H9 3.2893 no 5_665
C6 H4 3.3621 no 8_555
C6 H6 3.0012 no 5_665
C6 H9 3.1911 no 5_665
C6 H11 3.3576 no 5_565
C7 H6 3.0203 no 5_665
C7 H7 3.2851 no 1_455
C7 H7 3.4474 no 8_455
C7 H11 3.5067 no 5_565
C8 H6 3.1111 no 5_665
C8 H7 3.4199 no 1_455
C8 H7 3.2977 no 8_455
C8 H8 3.3992 no 1_455
C9 H1 3.1887 no 8_555
C9 H5 3.5062 no 1_655
C9 H6 3.4857 no 5_765
C9 H8 3.3599 no 5_765
C10 H2 3.2578 no 5_665
C10 H2 3.2578 no 7_645
C11 H2 2.8589 no 5_665
C11 H2 2.8589 no 7_645
C11 H3 3.2847 no 5_665
C11 H3 3.2847 no 7_645
C12 H2 3.4306 no 5_665
C12 H2 3.4306 no 7_645
C13 H3 3.2955 no 5_565
C13 H3 3.2955 no 7_545
C13 H4 3.3602 no 5_565
C13 H4 3.3602 no 7_545
C14 H3 3.5768 no 5_565
C14 H3 3.5768 no 7_545
C14 H8 3.1800 no 1_455
C14 H8 3.1800 no 3_455
C15 H8 3.3905 no 1_455
C15 H8 3.3905 no 3_455
H1 As1 3.4550 no 6_455
H1 O1 2.6352 no 8_455
H1 C1 3.3136 no 8_455
H1 C4 3.5341 no 8_455
H1 C9 3.1887 no 8_455
H1 H5 3.2426 no 8_555
H1 H7 3.3052 no 8_455
H1 H8 3.0050 no 8_455
H1 H12 3.3027 no 6_555
H1 H13 2.9842 no 6_555
H2 O1 3.4603 no 5_665
H2 C4 3.3578 no 5_665
H2 C10 3.2578 no 5_665
H2 C11 2.8589 no 5_665
H2 C12 3.4306 no 5_665
H2 H4 3.3935 no 8_555
H2 H9 2.7541 no 5_665
H3 C11 3.2847 no 5_665
H3 C13 3.2955 no 5_565
H3 C14 3.5768 no 5_565
H3 H3 3.3297 no 3_565
H3 H6 3.4551 no 5_665
H3 H9 2.5331 no 5_665
H3 H10 3.1685 no 2_555
H3 H11 2.6599 no 5_565
H3 H12 3.2204 no 5_565
H4 C4 3.4758 no 8_455
H4 C5 3.1780 no 8_455
H4 C6 3.3621 no 8_455
H4 C13 3.3602 no 5_565
H4 H2 3.3935 no 8_455
H4 H6 3.5105 no 5_665
H4 H7 2.8774 no 1_455
H4 H7 3.5542 no 8_455
H4 H11 2.9844 no 5_565
H5 O1 3.0430 no 8_455
H5 C1 3.2325 no 8_455
H5 C2 3.4199 no 8_455
H5 C3 2.9759 no 8_455
H5 C4 2.9291 no 8_455
H5 C5 3.5988 no 8_455
H5 C9 3.5062 no 1_455
H5 H1 3.2426 no 8_455
H5 H6 3.5979 no 5_665
H5 H7 3.0767 no 1_455
H5 H7 3.3558 no 8_455
H5 H8 3.0703 no 1_455
H6 C3 3.2394 no 5_665
H6 C4 3.2279 no 5_665
H6 C5 3.1228 no 5_665
H6 C6 3.0012 no 5_665
H6 C7 3.0203 no 5_665
H6 C8 3.1111 no 5_665
H6 C9 3.4857 no 5_765
H6 H3 3.4551 no 5_665
H6 H4 3.5105 no 5_665
H6 H5 3.5979 no 5_665
H6 H6 3.4544 no 5_765
H6 H7 3.5317 no 5_765
H6 H8 2.9352 no 5_765
H7 C7 3.2851 no 1_655
H7 C7 3.4474 no 8_555
H7 C8 3.4199 no 1_655
H7 C8 3.2977 no 8_555
H7 H1 3.3052 no 8_555
H7 H4 2.8774 no 1_655
H7 H4 3.5542 no 8_555
H7 H5 3.0767 no 1_655
H7 H5 3.3558 no 8_555
H7 H6 3.5317 no 5_765
H7 H8 3.4076 no 5_765
H8 C8 3.3992 no 1_655
H8 C9 3.3599 no 5_765
H8 C14 3.1800 no 1_655
H8 C15 3.3905 no 1_655
H8 H1 3.0050 no 8_555
H8 H5 3.0703 no 1_655
H8 H6 2.9352 no 5_765
H8 H7 3.4076 no 5_765
H8 H8 3.1954 no 5_765
H8 H12 3.0488 no 1_655
H8 H13 3.4041 no 1_655
H9 C5 3.2893 no 5_665
H9 C5 3.2893 no 7_645
H9 C6 3.1911 no 5_665
H9 C6 3.1911 no 7_645
H9 H2 2.7541 no 5_665
H9 H2 2.7541 no 7_645
H9 H3 2.5331 no 5_665
H9 H3 2.5331 no 7_645
H10 H3 3.1685 no 2_544
H10 H3 3.1685 no 4_564
H10 H11 3.1575 no 6_554
H11 C6 3.3576 no 5_565
H11 C6 3.3576 no 7_545
H11 C7 3.5067 no 5_565
H11 C7 3.5067 no 7_545
H11 H3 2.6599 no 5_565
H11 H3 2.6599 no 7_545
H11 H4 2.9844 no 5_565
H11 H4 2.9844 no 7_545
H11 H10 3.1575 no 6_454
H12 As1 3.2513 no 1_455
H12 O1 3.4903 no 1_455
H12 O1 3.4903 no 3_455
H12 H1 3.3027 no 6_455
H12 H1 3.3027 no 8_455
H12 H3 3.2204 no 5_565
H12 H3 3.2204 no 7_545
H12 H8 3.0488 no 1_455
H12 H8 3.0488 no 3_455
H13 C2 3.1241 no 6_455
H13 C2 3.1241 no 8_455
H13 H1 2.9842 no 6_455
H13 H1 2.9842 no 8_455
H13 H8 3.4041 no 1_455
H13 H8 3.4041 no 3_455

loop_
_geom_torsion_atom_site_label_1
_geom_torsion_atom_site_label_2
_geom_torsion_atom_site_label_3
_geom_torsion_atom_site_label_4
_geom_torsion
_geom_torsion_publ_flag
_geom_torsion_site_symmetry_1
_geom_torsion_site_symmetry_3
_geom_torsion_site_symmetry_4
C1 As1 C1 C2 -5.37(12) no . 3_555 3_555
C1 As1 C1 C3 172.64(15) no . 3_555 3_555
C1 As1 C1 C2 5.37(12) no 3_555 . .
C1 As1 C1 C3 -172.64(15) no 3_555 . .
C1 As1 C10 C11 136.41(5) no . . .
C1 As1 C10 C15 -43.59(5) no . . .
C10 As1 C1 C2 102.30(12) no . . .
C10 As1 C1 C3 -75.71(14) no . . .
C1 As1 C10 C11 -136.41(5) no 3_555 . .
C1 As1 C10 C15 43.59(5) no 3_555 . .
C10 As1 C1 C2 -102.30(12) no . 3_555 3_555
C10 As1 C1 C3 75.71(14) no . 3_555 3_555
C9 O1 C4 C3 -172.65(17) no . . .
C9 O1 C4 C5 5.0(3) no . . .
As1 C1 C2 C2 -4.4(2) no . . 3_555
As1 C1 C3 C4 -45.8(2) no . . .
As1 C1 C3 C8 135.64(14) no . . .
C2 C1 C3 C4 136.47(19) no . . .
C2 C1 C3 C8 -42.1(3) no . . .
C3 C1 C2 C2 173.66(15) no . . 3_555
C1 C2 C2 C1 0.0(3) no . 3_555 3_555
C1 C3 C4 O1 -0.3(3) no . . .
C1 C3 C4 C5 -178.00(16) no . . .
C1 C3 C8 C7 177.62(16) no . . .
C4 C3 C8 C7 -1.0(3) no . . .
C8 C3 C4 O1 178.26(16) no . . .
C8 C3 C4 C5 0.6(3) no . . .
O1 C4 C5 C6 -178.15(19) no . . .
C3 C4 C5 C6 -0.6(4) no . . .
C4 C5 C6 C7 1.2(4) no . . .
C5 C6 C7 C8 -1.6(4) no . . .
C6 C7 C8 C3 1.5(4) no . . .
As1 C10 C11 C12 180.0 no . . .
As1 C10 C15 C14 180.0 no . . .
C11 C10 C15 C14 0.000(17) no . . .
C15 C10 C11 C12 0.000(17) no . . .
C10 C11 C12 C13 0.00(2) no . . .
C11 C12 C13 C14 0.00(2) no . . .
C12 C13 C14 C15 0.00(2) no . . .
C13 C14 C15 C10 0.00(2) no . . .
